data_2216766
loop_
_publ_author_name
'Sai Bi'
'Xiao-Hui Wu'
'Xiao-Fang Tang'
'Yong-Hong Wen'

_publ_section_title
;
 2-(5,7-Dibromoquinolin-8-yloxy)-<i>N</i>,<i>N</i>-diphenylacetamide
;
_journal_coeditor_code SJ2391
_journal_issue 12
_journal_name_full 'Acta Crystallographica Section E'
_journal_page_first o4521
_journal_page_last o4521
_journal_paper_doi 10.1107/S160053680705369X
_journal_volume 63
_journal_year 2007
_chemical_formula_iupac 'C23 H16 Br2 N2 O2'
_chemical_formula_moiety 'C23 H16 Br2 N2 O2'
_chemical_formula_sum 'C23 H16 Br2 N2 O2'
_chemical_formula_weight 512.18
_chemical_name_systematic
;
2-(5,7-Dibromoquinolin-8-yloxy)-<i>N</i>,<i>N</i>-diphenylacetamide
;
_space_group_IT_number 14
_symmetry_cell_setting monoclinic
_symmetry_space_group_name_Hall '-P 2yn'
_symmetry_space_group_name_H-M 'P 1 21/n 1'
_atom_sites_solution_hydrogens geom
_atom_sites_solution_primary direct
_atom_sites_solution_secondary difmap
_audit_creation_method SHELXL97
_cell_angle_alpha 90.00
_cell_angle_beta 93.826(2)
_cell_angle_gamma 90.00
_cell_formula_units_Z 4
_cell_length_a 10.1223(12)
_cell_length_b 9.6013(11)
_cell_length_c 21.003(3)
_cell_measurement_reflns_used 1172
_cell_measurement_temperature 293(2)
_cell_measurement_theta_max 20.25
_cell_measurement_theta_min 2.88
_cell_volume 2036.7(4)
_computing_cell_refinement 'SAINT (Siemens, 1996)'
_computing_data_collection 'SMART (Siemens, 1996)'
_computing_data_reduction 'SAINT (Siemens, 1996)'
_computing_molecular_graphics 'SHELXTL (Sheldrick, 1997b)'
_computing_publication_material
;
SHELXTL (Sheldrick, 1997b), PARST (Nardelli, 1995) and PLATON
(Spek, 2003)
;
_computing_structure_refinement 'SHELXL97 (Sheldrick, 1997a)'
_computing_structure_solution 'SHELXS97 (Sheldrick, 1997a)'
_diffrn_ambient_temperature 293(2)
_diffrn_detector_area_resol_mean 8.33
_diffrn_measured_fraction_theta_full 0.998
_diffrn_measured_fraction_theta_max 0.998
_diffrn_measurement_device_type 'Siemens SMART 1000 CCD area-detector'
_diffrn_measurement_method \w
_diffrn_radiation_monochromator graphite
_diffrn_radiation_source 'fine-focus sealed tube'
_diffrn_radiation_type MoK\a
_diffrn_radiation_wavelength 0.71073
_diffrn_reflns_av_R_equivalents 0.0660
_diffrn_reflns_av_sigmaI/netI 0.0866
_diffrn_reflns_limit_h_max 11
_diffrn_reflns_limit_h_min -12
_diffrn_reflns_limit_k_max 11
_diffrn_reflns_limit_k_min -7
_diffrn_reflns_limit_l_max 25
_diffrn_reflns_limit_l_min -25
_diffrn_reflns_number 10474
_diffrn_reflns_theta_full 25.37
_diffrn_reflns_theta_max 25.37
_diffrn_reflns_theta_min 1.94
_diffrn_standards_number 0
_exptl_absorpt_coefficient_mu 4.002
_exptl_absorpt_correction_T_max 0.6903
_exptl_absorpt_correction_T_min 0.5494
_exptl_absorpt_correction_type multi-scan
_exptl_absorpt_process_details '(SADABS; Sheldrick, 1996)'
_exptl_crystal_colour colourless
_exptl_crystal_density_diffrn 1.670
_exptl_crystal_density_method 'not measured'
_exptl_crystal_description block
_exptl_crystal_F_000 1016
_exptl_crystal_size_max 0.17
_exptl_crystal_size_mid 0.13
_exptl_crystal_size_min 0.10
_refine_diff_density_max 0.924
_refine_diff_density_min -0.569
_refine_ls_extinction_method none
_refine_ls_goodness_of_fit_ref 0.962
_refine_ls_hydrogen_treatment constr
_refine_ls_matrix_type full
_refine_ls_number_parameters 262
_refine_ls_number_reflns 3731
_refine_ls_number_restraints 0
_refine_ls_restrained_S_all 0.962
_refine_ls_R_factor_all 0.0976
_refine_ls_R_factor_gt 0.0499
_refine_ls_shift/su_max 0.000
_refine_ls_shift/su_mean 0.000
_refine_ls_structure_factor_coef Fsqd
_refine_ls_weighting_details 'calc w = 1/[\s^2^(Fo^2^)+(0.0474P)^2^] where P=(Fo^2^+2Fc^2^)/3'
_refine_ls_weighting_scheme calc
_refine_ls_wR_factor_gt 0.0930
_refine_ls_wR_factor_ref 0.1103
_reflns_number_gt 2346
_reflns_number_total 3731
_reflns_threshold_expression I>2\s(I)
_cod_data_source_file sj2391.cif
_cod_data_source_block I
_cod_original_sg_symbol_H-M 'P 21/n'
_cod_database_code 2216766
_cod_database_fobs_code 2216766

loop_
_symmetry_equiv_pos_as_xyz
'x, y, z'
'-x+1/2, y+1/2, -z+1/2'
'-x, -y, -z'
'x-1/2, -y-1/2, z-1/2'

loop_
_atom_site_type_symbol
_atom_site_label
_atom_site_fract_x
_atom_site_fract_y
_atom_site_fract_z
_atom_site_U_iso_or_equiv
_atom_site_adp_type
_atom_site_calc_flag
_atom_site_refinement_flags
_atom_site_occupancy
Br Br1 0.32777(6) 0.08638(7) 0.20333(3) 0.0431(2) Uani d . 1
Br Br2 -0.07694(6) 0.48192(6) 0.17923(3) 0.0484(2) Uani d . 1
O O1 0.2377(3) 0.0119(4) 0.06982(16) 0.0322(9) Uani d . 1
N N2 0.3683(4) 0.1452(4) -0.07504(19) 0.0279(10) Uani d . 1
C C11 0.3618(5) 0.1175(6) -0.0113(2) 0.0292(13) Uani d . 1
C C9 0.1699(5) 0.1282(6) 0.0876(2) 0.0297(13) Uani d . 1
C C19 0.3447(5) -0.0735(6) -0.1338(2) 0.0352(14) Uani d . 1
H H19A 0.4155 -0.1102 -0.1087 0.042 Uiso calc R 1
C C10 0.2784(5) -0.0065(5) 0.0065(2) 0.0308(13) Uani d . 1
H H10A 0.2012 -0.0144 -0.0232 0.037 Uiso calc R 1
H H10B 0.3297 -0.0915 0.0042 0.037 Uiso calc R 1
O O2 0.4198(4) 0.1870(4) 0.03023(17) 0.0381(10) Uani d . 1
C C2 0.1211(5) 0.2776(5) 0.1766(3) 0.0344(14) Uani d . 1
H H2A 0.1388 0.3034 0.2190 0.041 Uiso calc R 1
C C1 0.1932(5) 0.1694(5) 0.1497(2) 0.0295(13) Uani d . 1
C C18 0.3034(5) 0.0620(6) -0.1244(2) 0.0274(13) Uani d . 1
C C12 0.4366(5) 0.2706(5) -0.0935(2) 0.0267(12) Uani d . 1
C C8 0.0732(5) 0.2001(6) 0.0481(3) 0.0296(13) Uani d . 1
C C4 -0.0027(5) 0.3077(6) 0.0750(3) 0.0339(13) Uani d . 1
N N1 0.0543(5) 0.1642(5) -0.0144(2) 0.0392(12) Uani d . 1
C C3 0.0256(5) 0.3436(5) 0.1397(3) 0.0350(14) Uani d . 1
C C23 0.1990(5) 0.1175(6) -0.1627(3) 0.0372(14) Uani d . 1
H H23A 0.1719 0.2088 -0.1567 0.045 Uiso calc R 1
C C20 0.2799(6) -0.1541(6) -0.1809(3) 0.0414(15) Uani d . 1
H H20A 0.3070 -0.2454 -0.1873 0.050 Uiso calc R 1
C C13 0.5378(5) 0.2598(6) -0.1340(3) 0.0381(15) Uani d . 1
H H13A 0.5625 0.1734 -0.1493 0.046 Uiso calc R 1
C C16 0.4666(7) 0.5170(6) -0.0880(3) 0.0561(19) Uani d . 1
H H16A 0.4421 0.6035 -0.0727 0.067 Uiso calc R 1
C C5 -0.1016(5) 0.3726(6) 0.0342(3) 0.0451(16) Uani d . 1
H H5A -0.1544 0.4420 0.0501 0.054 Uiso calc R 1
C C7 -0.0373(6) 0.2291(7) -0.0504(3) 0.0487(17) Uani d . 1
H H7A -0.0486 0.2046 -0.0932 0.058 Uiso calc R 1
C C17 0.4011(6) 0.3991(6) -0.0702(3) 0.0418(15) Uani d . 1
H H17A 0.3333 0.4058 -0.0426 0.050 Uiso calc R 1
C C6 -0.1195(6) 0.3344(7) -0.0274(3) 0.0497(17) Uani d . 1
H H6A -0.1846 0.3764 -0.0543 0.060 Uiso calc R 1
C C14 0.6021(6) 0.3799(8) -0.1516(3) 0.0540(19) Uani d . 1
H H14A 0.6695 0.3743 -0.1795 0.065 Uiso calc R 1
C C15 0.5668(7) 0.5078(7) -0.1280(3) 0.0539(19) Uani d . 1
H H15A 0.6115 0.5877 -0.1393 0.065 Uiso calc R 1
C C21 0.1755(6) -0.0993(7) -0.2184(3) 0.0440(16) Uani d . 1
H H21A 0.1318 -0.1542 -0.2496 0.053 Uiso calc R 1
C C22 0.1357(6) 0.0358(7) -0.2099(3) 0.0438(16) Uani d . 1
H H22A 0.0661 0.0725 -0.2358 0.053 Uiso calc R 1

loop_
_atom_site_aniso_label
_atom_site_aniso_U_11
_atom_site_aniso_U_22
_atom_site_aniso_U_33
_atom_site_aniso_U_12
_atom_site_aniso_U_13
_atom_site_aniso_U_23
Br1 0.0501(4) 0.0464(4) 0.0326(3) 0.0204(3) 0.0024(3) 0.0026(3)
Br2 0.0444(4) 0.0339(4) 0.0667(5) 0.0125(3) 0.0013(3) -0.0111(3)
O1 0.044(2) 0.022(2) 0.031(2) 0.0046(18) 0.0090(18) 0.0023(17)
N2 0.038(3) 0.020(2) 0.025(2) -0.003(2) 0.000(2) 0.000(2)
C11 0.034(3) 0.027(3) 0.026(3) 0.002(3) 0.001(3) 0.002(3)
C9 0.032(3) 0.025(3) 0.033(3) 0.000(3) 0.005(3) 0.003(3)
C19 0.043(3) 0.026(3) 0.037(3) 0.003(3) 0.005(3) 0.002(3)
C10 0.042(3) 0.024(3) 0.027(3) -0.002(3) 0.010(3) 0.000(2)
O2 0.051(2) 0.032(2) 0.031(2) -0.009(2) -0.0028(19) -0.0022(19)
C2 0.039(3) 0.025(3) 0.041(3) 0.000(3) 0.008(3) 0.002(3)
C1 0.036(3) 0.022(3) 0.031(3) 0.003(3) 0.003(2) 0.008(2)
C18 0.033(3) 0.027(3) 0.022(3) -0.006(3) 0.003(2) -0.002(2)
C12 0.028(3) 0.021(3) 0.030(3) -0.006(3) -0.004(2) 0.003(2)
C8 0.025(3) 0.026(3) 0.037(3) -0.009(3) -0.001(2) 0.007(3)
C4 0.028(3) 0.028(3) 0.046(4) -0.002(3) 0.000(3) 0.002(3)
N1 0.046(3) 0.034(3) 0.036(3) -0.002(3) -0.006(2) 0.002(2)
C3 0.030(3) 0.020(3) 0.055(4) -0.001(3) 0.008(3) -0.002(3)
C23 0.044(3) 0.027(3) 0.041(3) 0.001(3) 0.006(3) 0.003(3)
C20 0.053(4) 0.028(3) 0.044(4) -0.008(3) 0.012(3) -0.014(3)
C13 0.034(3) 0.045(4) 0.036(3) -0.001(3) 0.005(3) -0.003(3)
C16 0.086(5) 0.018(3) 0.062(5) -0.008(4) -0.013(4) 0.003(3)
C5 0.040(4) 0.037(4) 0.057(4) 0.004(3) -0.008(3) 0.006(3)
C7 0.048(4) 0.046(4) 0.050(4) -0.015(4) -0.007(3) 0.008(3)
C17 0.047(4) 0.028(3) 0.051(4) 0.006(3) 0.005(3) -0.003(3)
C6 0.044(4) 0.047(4) 0.055(4) 0.001(3) -0.014(3) 0.015(4)
C14 0.048(4) 0.072(5) 0.043(4) -0.027(4) 0.006(3) 0.007(4)
C15 0.072(5) 0.042(4) 0.045(4) -0.030(4) -0.023(4) 0.018(3)
C21 0.048(4) 0.045(4) 0.040(4) -0.017(3) 0.005(3) -0.004(3)
C22 0.039(4) 0.049(4) 0.041(4) -0.001(3) -0.012(3) 0.015(3)

loop_
_atom_type_symbol
_atom_type_description
_atom_type_scat_dispersion_real
_atom_type_scat_dispersion_imag
_atom_type_scat_source
C C 0.0033 0.0016 'International Tables Vol C Tables 4.2.6.8 and 6.1.1.4'
H H 0.0000 0.0000 'International Tables Vol C Tables 4.2.6.8 and 6.1.1.4'
N N 0.0061 0.0033 'International Tables Vol C Tables 4.2.6.8 and 6.1.1.4'
O O 0.0106 0.0060 'International Tables Vol C Tables 4.2.6.8 and 6.1.1.4'
Br Br -0.2901 2.4595 'International Tables Vol C Tables 4.2.6.8 and 6.1.1.4'

loop_
_geom_angle_atom_site_label_1
_geom_angle_atom_site_label_2
_geom_angle_atom_site_label_3
_geom_angle
C9 O1 C10 122.2(4)
C11 N2 C18 123.3(4)
C11 N2 C12 118.4(4)
C18 N2 C12 118.2(4)
O2 C11 N2 122.8(5)
O2 C11 C10 120.1(5)
N2 C11 C10 117.1(5)
C1 C9 O1 115.8(5)
C1 C9 C8 119.0(5)
O1 C9 C8 125.0(5)
C18 C19 C20 119.6(5)
C18 C19 H19A 120.2
C20 C19 H19A 120.2
O1 C10 C11 109.4(4)
O1 C10 H10A 109.8
C11 C10 H10A 109.8
O1 C10 H10B 109.8
C11 C10 H10B 109.8
H10A C10 H10B 108.2
C3 C2 C1 119.0(5)
C3 C2 H2A 120.5
C1 C2 H2A 120.5
C9 C1 C2 122.3(5)
C9 C1 Br1 121.3(4)
C2 C1 Br1 116.4(4)
C19 C18 C23 120.1(5)
C19 C18 N2 120.0(5)
C23 C18 N2 119.9(5)
C13 C12 C17 120.4(5)
C13 C12 N2 119.3(5)
C17 C12 N2 120.3(5)
N1 C8 C9 119.2(5)
N1 C8 C4 121.5(5)
C9 C8 C4 119.3(5)
C3 C4 C5 124.3(5)
C3 C4 C8 118.6(5)
C5 C4 C8 117.1(5)
C7 N1 C8 119.0(5)
C2 C3 C4 121.8(5)
C2 C3 Br2 117.7(4)
C4 C3 Br2 120.5(4)
C22 C23 C18 119.6(5)
C22 C23 H23A 120.2
C18 C23 H23A 120.2
C21 C20 C19 120.1(6)
C21 C20 H20A 119.9
C19 C20 H20A 119.9
C12 C13 C14 119.0(6)
C12 C13 H13A 120.5
C14 C13 H13A 120.5
C15 C16 C17 120.4(6)
C15 C16 H16A 119.8
C17 C16 H16A 119.8
C6 C5 C4 120.4(6)
C6 C5 H5A 119.8
C4 C5 H5A 119.8
N1 C7 C6 123.5(6)
N1 C7 H7A 118.3
C6 C7 H7A 118.3
C16 C17 C12 119.8(6)
C16 C17 H17A 120.1
C12 C17 H17A 120.1
C5 C6 C7 118.5(6)
C5 C6 H6A 120.7
C7 C6 H6A 120.7
C15 C14 C13 120.4(6)
C15 C14 H14A 119.8
C13 C14 H14A 119.8
C16 C15 C14 120.0(6)
C16 C15 H15A 120.0
C14 C15 H15A 120.0
C22 C21 C20 120.5(6)
C22 C21 H21A 119.8
C20 C21 H21A 119.8
C21 C22 C23 120.1(5)
C21 C22 H22A 120.0
C23 C22 H22A 120.0

loop_
_geom_bond_atom_site_label_1
_geom_bond_atom_site_label_2
_geom_bond_distance
Br1 C1 1.885(5)
Br2 C3 1.909(5)
O1 C9 1.376(6)
O1 C10 1.429(5)
N2 C11 1.370(6)
N2 C18 1.433(6)
N2 C12 1.453(6)
C11 O2 1.218(6)
C11 C10 1.521(7)
C9 C1 1.369(7)
C9 C8 1.420(7)
C19 C18 1.385(7)
C19 C20 1.386(7)
C19 H19A 0.9300
C10 H10A 0.9700
C10 H10B 0.9700
C2 C3 1.355(7)
C2 C1 1.410(7)
C2 H2A 0.9300
C18 C23 1.391(7)
C12 C13 1.379(7)
C12 C17 1.383(7)
C8 N1 1.358(6)
C8 C4 1.426(7)
C4 C3 1.413(7)
C4 C5 1.419(7)
N1 C7 1.314(7)
C23 C22 1.387(8)
C23 H23A 0.9300
C20 C21 1.379(8)
C20 H20A 0.9300
C13 C14 1.386(8)
C13 H13A 0.9300
C16 C15 1.362(9)
C16 C17 1.376(8)
C16 H16A 0.9300
C5 C6 1.345(8)
C5 H5A 0.9300
C7 C6 1.415(8)
C7 H7A 0.9300
C17 H17A 0.9300
C6 H6A 0.9300
C14 C15 1.380(9)
C14 H14A 0.9300
C15 H15A 0.9300
C21 C22 1.373(8)
C21 H21A 0.9300
C22 H22A 0.9300

loop_
_geom_hbond_atom_site_label_D
_geom_hbond_atom_site_label_H
_geom_hbond_atom_site_label_A
_geom_hbond_site_symmetry_A
_geom_hbond_distance_DH
_geom_hbond_distance_HA
_geom_hbond_distance_DA
_geom_hbond_angle_DHA
_geom_hbond_publ_flag
C5 H5A Br2 1_555 0.93 2.799 3.216(6) 108.39 yes
C10 H10A N1 1_555 0.97 2.285 2.809(7) 112.96 yes
C16 H16A O2 3_665 0.93 2.575 3.269(7) 131.77 yes
C19 H19A O2 3_655 0.93 2.382 3.303(6) 170.64 yes

loop_
_geom_torsion_atom_site_label_1
_geom_torsion_atom_site_label_2
_geom_torsion_atom_site_label_3
_geom_torsion_atom_site_label_4
_geom_torsion
C18 N2 C11 O2 178.2(5)
C12 N2 C11 O2 -6.1(7)
C18 N2 C11 C10 -1.4(7)
C12 N2 C11 C10 174.2(4)
C10 O1 C9 C1 -148.4(5)
C10 O1 C9 C8 36.2(7)
C9 O1 C10 C11 55.7(6)
O2 C11 C10 O1 24.0(7)
N2 C11 C10 O1 -156.3(4)
O1 C9 C1 C2 -173.3(4)
C8 C9 C1 C2 2.4(8)
O1 C9 C1 Br1 8.4(7)
C8 C9 C1 Br1 -175.9(4)
C3 C2 C1 C9 -0.2(8)
C3 C2 C1 Br1 178.2(4)
C20 C19 C18 C23 -1.1(8)
C20 C19 C18 N2 178.9(5)
C11 N2 C18 C19 -67.1(7)
C12 N2 C18 C19 117.3(5)
C11 N2 C18 C23 112.9(6)
C12 N2 C18 C23 -62.7(6)
C11 N2 C12 C13 125.1(5)
C18 N2 C12 C13 -59.0(6)
C11 N2 C12 C17 -54.4(7)
C18 N2 C12 C17 121.5(5)
C1 C9 C8 N1 176.8(5)
O1 C9 C8 N1 -8.0(8)
C1 C9 C8 C4 -3.7(7)
O1 C9 C8 C4 171.5(5)
N1 C8 C4 C3 -177.5(5)
C9 C8 C4 C3 3.0(7)
N1 C8 C4 C5 1.9(8)
C9 C8 C4 C5 -177.6(5)
C9 C8 N1 C7 178.6(5)
C4 C8 N1 C7 -0.9(8)
C1 C2 C3 C4 -0.6(8)
C1 C2 C3 Br2 176.3(4)
C5 C4 C3 C2 179.8(5)
C8 C4 C3 C2 -0.8(8)
C5 C4 C3 Br2 2.9(7)
C8 C4 C3 Br2 -177.7(4)
C19 C18 C23 C22 0.8(8)
N2 C18 C23 C22 -179.2(5)
C18 C19 C20 C21 0.4(8)
C17 C12 C13 C14 -0.8(8)
N2 C12 C13 C14 179.7(5)
C3 C4 C5 C6 178.2(5)
C8 C4 C5 C6 -1.2(8)
C8 N1 C7 C6 -0.8(8)
C15 C16 C17 C12 -0.6(9)
C13 C12 C17 C16 0.5(8)
N2 C12 C17 C16 -180.0(5)
C4 C5 C6 C7 -0.4(9)
N1 C7 C6 C5 1.5(9)
C12 C13 C14 C15 1.1(9)
C17 C16 C15 C14 1.0(9)
C13 C14 C15 C16 -1.2(9)
C19 C20 C21 C22 0.7(8)
C20 C21 C22 C23 -1.0(9)
C18 C23 C22 C21 0.3(8)

loop_
_cod_related_entry_id
_cod_related_entry_database
_cod_related_entry_code
1 ChemSpider 21120230
